data_7155351
loop_
_publ_author_name
'Al-Maharik, Nawaf'
'Kirsch, Peer'
'Slawin, Alexandra M. Z.'
'Cordes, David B.'
'O'Hagan, David'

_publ_section_title
;
 Fluorinated liquid crystals: evaluation of selectively fluorinated
 facially polarised cyclohexyl motifs for liquid crystal applications.
;
_journal_issue 42
_journal_name_full 'Organic &amp; biomolecular chemistry'
_journal_page_first 9974
_journal_page_last 9980
_journal_paper_doi 10.1039/c6ob01986b
_journal_volume 14
_journal_year 2016
_chemical_formula_moiety 'C21 H29 F3'
_chemical_formula_sum 'C21 H29 F3'
_chemical_formula_weight 338.46
_space_group_crystal_system monoclinic
_space_group_IT_number 14
_space_group_name_Hall '-P 2ybc'
_space_group_name_H-M_alt 'P 1 21/c 1'
_symmetry_space_group_name_Hall '-P 2ybc'
_symmetry_space_group_name_H-M 'P 1 21/c 1'
_atom_sites_solution_hydrogens geom
_atom_sites_solution_primary direct
_atom_sites_solution_secondary difmap
_audit_creation_date 2015-09-01
_audit_creation_method 'by CrystalStructure 4.1'
_audit_update_record
;
2016-09-08 deposited with the CCDC.
2016-10-07 downloaded from the CCDC.
;
_cell_angle_alpha 90.0000
_cell_angle_beta 102.294(19)
_cell_angle_gamma 90.0000
_cell_formula_units_Z 4
_cell_length_a 27.34(2)
_cell_length_b 5.534(4)
_cell_length_c 12.092(11)
_cell_measurement_reflns_used 701
_cell_measurement_temperature 125
_cell_measurement_theta_max 68.25
_cell_measurement_theta_min 24.02
_cell_volume 1788(2)
_computing_cell_refinement 'CrystalClear-SM Expert 2.1 b28'
_computing_data_collection 'CrystalClear-SM Expert 2.1 b28 (Rigaku, 2013)'
_computing_data_reduction 'CrystalClear-SM Expert 2.1 b28'
_computing_molecular_graphics 'CrystalStructure 4.1'
_computing_publication_material 'CrystalStructure 4.1 (Rigaku, 2014)'
_computing_structure_refinement 'SHELXL2013 (Sheldrick, 2008)'
_computing_structure_solution 'Superflip (Palatinus, et al., 2007)'
_diffrn_ambient_temperature 125
_diffrn_detector_area_resol_mean 5.811
_diffrn_measured_fraction_theta_full 0.987
_diffrn_measured_fraction_theta_max 0.986
_diffrn_measurement_device_type 'Rigaku XtaLAB P200'
_diffrn_measurement_method \w
_diffrn_radiation_type 'Cu K\a'
_diffrn_radiation_wavelength 1.54187
_diffrn_reflns_av_R_equivalents 0.1377
_diffrn_reflns_Laue_measured_fraction_full 0.987
_diffrn_reflns_Laue_measured_fraction_max 0.986
_diffrn_reflns_limit_h_max 32
_diffrn_reflns_limit_h_min -32
_diffrn_reflns_limit_k_max 6
_diffrn_reflns_limit_k_min -6
_diffrn_reflns_limit_l_max 14
_diffrn_reflns_limit_l_min -14
_diffrn_reflns_number 17873
_diffrn_reflns_point_group_measured_fraction_full 0.987
_diffrn_reflns_point_group_measured_fraction_max 0.986
_diffrn_reflns_theta_full 67.687
_diffrn_reflns_theta_max 68.403
_diffrn_reflns_theta_min 3.309
_diffrn_standards_number 0
_exptl_absorpt_coefficient_mu 0.762
_exptl_absorpt_correction_T_max 0.992
_exptl_absorpt_correction_T_min 0.766
_exptl_absorpt_correction_type multi-scan
_exptl_absorpt_process_details 'REQAB (Rigaku, 1998)'
_exptl_crystal_colour colorless
_exptl_crystal_density_diffrn 1.258
_exptl_crystal_density_method 'not measured'
_exptl_crystal_description platelet
_exptl_crystal_F_000 728.00
_exptl_crystal_recrystallization_method 'Re-crystallisation from solvent: Dichloromethane'
_exptl_crystal_size_max 0.240
_exptl_crystal_size_mid 0.050
_exptl_crystal_size_min 0.010
_refine_diff_density_max 0.80
_refine_diff_density_min -0.35
_refine_ls_extinction_method none
_refine_ls_goodness_of_fit_ref 1.108
_refine_ls_hydrogen_treatment constr
_refine_ls_number_parameters 218
_refine_ls_number_reflns 3249
_refine_ls_number_restraints 0
_refine_ls_R_factor_all 0.1506
_refine_ls_R_factor_gt 0.0909
_refine_ls_shift/su_max 0.000
_refine_ls_structure_factor_coef Fsqd
_refine_ls_weighting_details 'w = 1/[\s^2^(Fo^2^)+(0.1122P)^2^+6.1854P] where P=(Fo^2^+2Fc^2^)/3'
_refine_ls_weighting_scheme calc
_refine_ls_wR_factor_gt 0.2512
_refine_ls_wR_factor_ref 0.2943
_reflns_number_gt 1878
_reflns_number_total 3249
_reflns_threshold_expression F^2^>2.0\s(F^2^)
_cod_data_source_file c6ob01986b2.cif
_cod_data_source_block 4
_cod_original_cell_volume 1787(3)
_cod_database_code 7155351

loop_
_space_group_symop_id
_space_group_symop_operation_xyz
1 +X,+Y,+Z
2 -X,1/2+Y,1/2-Z
3 -X,-Y,-Z
4 +X,-1/2-Y,-1/2+Z

loop_
_atom_site_label
_atom_site_type_symbol
_atom_site_fract_x
_atom_site_fract_y
_atom_site_fract_z
_atom_site_U_iso_or_equiv
_atom_site_adp_type
_atom_site_occupancy
_atom_site_site_symmetry_order
_atom_site_calc_flag
_atom_site_refinement_flags_posn
_atom_site_refinement_flags_adp
F1 F 0.87716(12) 0.6903(5) 0.3765(3) 0.0387(8) Uani 1 1 d . .
F2 F 0.90698(13) 0.6741(6) 0.1782(3) 0.0459(9) Uani 1 1 d . .
F3 F 0.93388(11) 0.3765(6) 0.5380(2) 0.0368(8) Uani 1 1 d . .
C1 C 0.86773(18) 0.4811(9) 0.3110(4) 0.0267(11) Uani 1 1 d . .
H1 H 0.8342 0.4966 0.2587 0.032 Uiso 1 1 calc R U
C2 C 0.90755(19) 0.4654(9) 0.2410(4) 0.0283(12) Uani 1 1 d . .
H2 H 0.8994 0.3259 0.1877 0.034 Uiso 1 1 calc R U
C3 C 0.95910(19) 0.4258(10) 0.3135(4) 0.0295(12) Uani 1 1 d . .
H3A H 0.9686 0.5650 0.3651 0.035 Uiso 1 1 calc R U
H3B H 0.9839 0.4119 0.2650 0.035 Uiso 1 1 calc R U
C4 C 0.9590(2) 0.1957(11) 0.3820(5) 0.0341(13) Uani 1 1 d . .
H4A H 0.9527 0.0559 0.3298 0.041 Uiso 1 1 calc R U
H4B H 0.9924 0.1736 0.4321 0.041 Uiso 1 1 calc R U
C5 C 0.91975(19) 0.2001(9) 0.4532(4) 0.0278(11) Uani 1 1 d . .
H5 H 0.9189 0.0387 0.4899 0.033 Uiso 1 1 calc R U
C6 C 0.86764(18) 0.2581(9) 0.3831(4) 0.0229(11) Uani 1 1 d . .
H6 H 0.8591 0.1211 0.3285 0.028 Uiso 1 1 calc R U
C7 C 0.82725(17) 0.2554(9) 0.4533(4) 0.0214(10) Uani 1 1 d . .
C8 C 0.82357(18) 0.4340(9) 0.5314(4) 0.0249(11) Uani 1 1 d . .
H8 H 0.8456 0.5686 0.5406 0.030 Uiso 1 1 calc R U
C9 C 0.78707(18) 0.4148(9) 0.5970(4) 0.0243(11) Uani 1 1 d . .
H9 H 0.7847 0.5391 0.6498 0.029 Uiso 1 1 calc R U
C10 C 0.75442(18) 0.2217(9) 0.5874(4) 0.0240(11) Uani 1 1 d . .
C11 C 0.75820(18) 0.0441(9) 0.5074(4) 0.0251(11) Uani 1 1 d . .
H11 H 0.7360 -0.0901 0.4978 0.030 Uiso 1 1 calc R U
C12 C 0.79409(18) 0.0618(9) 0.4418(4) 0.0246(11) Uani 1 1 d . .
H12 H 0.7960 -0.0610 0.3880 0.029 Uiso 1 1 calc R U
C13 C 0.71549(18) 0.2054(9) 0.6594(4) 0.0256(11) Uani 1 1 d . .
H13 H 0.7232 0.3344 0.7185 0.031 Uiso 1 1 calc R U
C14 C 0.71610(19) -0.0381(10) 0.7211(4) 0.0305(12) Uani 1 1 d . .
H14A H 0.7099 -0.1701 0.6645 0.037 Uiso 1 1 calc R U
H14B H 0.7497 -0.0639 0.7699 0.037 Uiso 1 1 calc R U
C15 C 0.67680(18) -0.0489(10) 0.7934(4) 0.0286(12) Uani 1 1 d . .
H15A H 0.6853 0.0712 0.8552 0.034 Uiso 1 1 calc R U
H15B H 0.6776 -0.2110 0.8284 0.034 Uiso 1 1 calc R U
C16 C 0.62394(18) 0.0009(10) 0.7259(4) 0.0270(11) Uani 1 1 d . .
H16 H 0.6151 -0.1300 0.6681 0.032 Uiso 1 1 calc R U
C17 C 0.62337(19) 0.2404(10) 0.6629(5) 0.0331(13) Uani 1 1 d . .
H17A H 0.6294 0.3738 0.7187 0.040 Uiso 1 1 calc R U
H17B H 0.5897 0.2647 0.6141 0.040 Uiso 1 1 calc R U
C18 C 0.66250(18) 0.2533(10) 0.5897(4) 0.0291(12) Uani 1 1 d . .
H18A H 0.6614 0.4152 0.5545 0.035 Uiso 1 1 calc R U
H18B H 0.6544 0.1322 0.5282 0.035 Uiso 1 1 calc R U
C19 C 0.58474(19) -0.0002(10) 0.7986(4) 0.0312(12) Uani 1 1 d . .
H19A H 0.5943 0.1218 0.8593 0.037 Uiso 1 1 calc R U
H19B H 0.5523 0.0506 0.7510 0.037 Uiso 1 1 calc R U
C20 C 0.5775(2) -0.2406(11) 0.8527(5) 0.0413(14) Uani 1 1 d . .
H20A H 0.6100 -0.2946 0.8991 0.050 Uiso 1 1 calc R U
H20B H 0.5665 -0.3622 0.7925 0.050 Uiso 1 1 calc R U
C21 C 0.5393(2) -0.2285(13) 0.9269(5) 0.0453(16) Uani 1 1 d . .
H21A H 0.5075 -0.1666 0.8825 0.054 Uiso 1 1 calc R U
H21B H 0.5515 -0.1205 0.9910 0.054 Uiso 1 1 calc R U
H21C H 0.5341 -0.3905 0.9550 0.054 Uiso 1 1 calc R U

loop_
_atom_site_aniso_label
_atom_site_aniso_U_11
_atom_site_aniso_U_22
_atom_site_aniso_U_33
_atom_site_aniso_U_23
_atom_site_aniso_U_13
_atom_site_aniso_U_12
F1 0.061(2) 0.0197(15) 0.0431(18) -0.0029(13) 0.0287(15) -0.0003(14)
F2 0.059(2) 0.046(2) 0.0352(17) 0.0204(15) 0.0158(15) 0.0053(16)
F3 0.0351(16) 0.051(2) 0.0229(14) -0.0033(14) 0.0037(12) -0.0072(14)
C1 0.030(3) 0.023(3) 0.027(3) 0.007(2) 0.006(2) 0.001(2)
C2 0.041(3) 0.023(3) 0.023(3) 0.005(2) 0.012(2) -0.002(2)
C3 0.031(3) 0.027(3) 0.034(3) 0.000(2) 0.015(2) 0.000(2)
C4 0.036(3) 0.036(3) 0.034(3) 0.007(2) 0.016(2) 0.007(2)
C5 0.035(3) 0.021(3) 0.029(3) 0.002(2) 0.008(2) 0.001(2)
C6 0.030(3) 0.023(3) 0.017(2) -0.0061(19) 0.0077(18) -0.003(2)
C7 0.027(2) 0.021(3) 0.014(2) 0.0067(18) 0.0014(18) 0.0023(19)
C8 0.028(3) 0.022(3) 0.024(2) 0.002(2) 0.005(2) 0.000(2)
C9 0.035(3) 0.020(2) 0.018(2) 0.000(2) 0.0045(19) 0.001(2)
C10 0.028(3) 0.024(3) 0.019(2) 0.003(2) 0.0037(19) 0.003(2)
C11 0.033(3) 0.024(3) 0.020(2) -0.001(2) 0.007(2) -0.004(2)
C12 0.035(3) 0.023(3) 0.016(2) -0.0040(19) 0.0057(19) 0.000(2)
C13 0.028(3) 0.027(3) 0.021(2) -0.004(2) 0.0049(19) -0.001(2)
C14 0.029(3) 0.036(3) 0.027(3) 0.012(2) 0.007(2) 0.004(2)
C15 0.032(3) 0.033(3) 0.022(2) 0.007(2) 0.007(2) 0.001(2)
C16 0.027(3) 0.033(3) 0.022(2) 0.002(2) 0.0062(19) 0.002(2)
C17 0.031(3) 0.037(3) 0.031(3) 0.009(2) 0.008(2) 0.008(2)
C18 0.034(3) 0.029(3) 0.025(3) 0.008(2) 0.006(2) 0.006(2)
C19 0.032(3) 0.037(3) 0.027(3) 0.002(2) 0.012(2) 0.001(2)
C20 0.046(3) 0.040(3) 0.044(3) 0.006(3) 0.024(3) -0.001(3)
C21 0.044(3) 0.057(4) 0.039(3) 0.003(3) 0.017(3) -0.010(3)

loop_
_atom_type_symbol
_atom_type_description
_atom_type_scat_dispersion_real
_atom_type_scat_dispersion_imag
_atom_type_scat_source
C C 0.0181 0.0091
;
International Tables for Crystallography
(Vol. C, Tables 4.2.6.8 and 6.1.1.4)
;
H H 0.0000 0.0000
;
International Tables for Crystallography
(Vol. C, Table 6.1.1.4)
;
F F 0.0727 0.0534
;
International Tables for Crystallography
(Vol. C, Tables 4.2.6.8 and 6.1.1.4)
;

loop_
_geom_angle_atom_site_label_1
_geom_angle_atom_site_label_2
_geom_angle_atom_site_label_3
_geom_angle
F1 C1 C6 111.9(4)
F1 C1 C2 107.3(4)
C6 C1 C2 111.4(4)
F1 C1 H1 108.8
C6 C1 H1 108.8
C2 C1 H1 108.8
F2 C2 C3 109.9(4)
F2 C2 C1 109.5(4)
C3 C2 C1 112.1(4)
F2 C2 H2 108.4
C3 C2 H2 108.4
C1 C2 H2 108.4
C2 C3 C4 109.1(4)
C2 C3 H3A 109.9
C4 C3 H3A 109.9
C2 C3 H3B 109.9
C4 C3 H3B 109.9
H3A C3 H3B 108.3
C5 C4 C3 112.4(4)
C5 C4 H4A 109.1
C3 C4 H4A 109.1
C5 C4 H4B 109.1
C3 C4 H4B 109.1
H4A C4 H4B 107.9
F3 C5 C4 107.9(4)
F3 C5 C6 109.7(4)
C4 C5 C6 112.2(4)
F3 C5 H5 109.0
C4 C5 H5 109.0
C6 C5 H5 109.0
C1 C6 C5 112.0(4)
C1 C6 C7 114.7(4)
C5 C6 C7 112.8(4)
C1 C6 H6 105.4
C5 C6 H6 105.4
C7 C6 H6 105.4
C8 C7 C12 118.5(4)
C8 C7 C6 122.5(4)
C12 C7 C6 119.0(4)
C7 C8 C9 119.6(5)
C7 C8 H8 120.2
C9 C8 H8 120.2
C10 C9 C8 122.4(4)
C10 C9 H9 118.8
C8 C9 H9 118.8
C9 C10 C11 117.4(4)
C9 C10 C13 121.2(4)
C11 C10 C13 121.4(4)
C12 C11 C10 120.7(5)
C12 C11 H11 119.7
C10 C11 H11 119.7
C11 C12 C7 121.4(4)
C11 C12 H12 119.3
C7 C12 H12 119.3
C10 C13 C18 111.7(4)
C10 C13 C14 113.2(4)
C18 C13 C14 109.2(4)
C10 C13 H13 107.5
C18 C13 H13 107.5
C14 C13 H13 107.5
C15 C14 C13 112.1(4)
C15 C14 H14A 109.2
C13 C14 H14A 109.2
C15 C14 H14B 109.2
C13 C14 H14B 109.2
H14A C14 H14B 107.9
C14 C15 C16 112.9(4)
C14 C15 H15A 109.0
C16 C15 H15A 109.0
C14 C15 H15B 109.0
C16 C15 H15B 109.0
H15A C15 H15B 107.8
C19 C16 C15 113.1(4)
C19 C16 C17 110.9(4)
C15 C16 C17 109.4(4)
C19 C16 H16 107.7
C15 C16 H16 107.7
C17 C16 H16 107.7
C16 C17 C18 113.3(4)
C16 C17 H17A 108.9
C18 C17 H17A 108.9
C16 C17 H17B 108.9
C18 C17 H17B 108.9
H17A C17 H17B 107.7
C17 C18 C13 111.6(4)
C17 C18 H18A 109.3
C13 C18 H18A 109.3
C17 C18 H18B 109.3
C13 C18 H18B 109.3
H18A C18 H18B 108.0
C20 C19 C16 115.2(4)
C20 C19 H19A 108.5
C16 C19 H19A 108.5
C20 C19 H19B 108.5
C16 C19 H19B 108.5
H19A C19 H19B 107.5
C19 C20 C21 112.8(5)
C19 C20 H20A 109.0
C21 C20 H20A 109.0
C19 C20 H20B 109.0
C21 C20 H20B 109.0
H20A C20 H20B 107.8
C20 C21 H21A 109.5
C20 C21 H21B 109.5
H21A C21 H21B 109.5
C20 C21 H21C 109.5
H21A C21 H21C 109.5
H21B C21 H21C 109.5

loop_
_geom_bond_atom_site_label_1
_geom_bond_atom_site_label_2
_geom_bond_distance
F1 C1 1.396(6)
F2 C2 1.381(6)
F3 C5 1.409(6)
C1 C6 1.512(7)
C1 C2 1.517(7)
C1 H1 1.0000
C2 C3 1.509(7)
C2 H2 1.0000
C3 C4 1.520(8)
C3 H3A 0.9900
C3 H3B 0.9900
C4 C5 1.512(7)
C4 H4A 0.9900
C4 H4B 0.9900
C5 C6 1.529(7)
C5 H5 1.0000
C6 C7 1.529(6)
C6 H6 1.0000
C7 C8 1.385(7)
C7 C12 1.391(7)
C8 C9 1.404(7)
C8 H8 0.9500
C9 C10 1.381(7)
C9 H9 0.9500
C10 C11 1.398(7)
C10 C13 1.515(7)
C11 C12 1.390(7)
C11 H11 0.9500
C12 H12 0.9500
C13 C18 1.536(7)
C13 C14 1.538(7)
C13 H13 1.0000
C14 C15 1.524(7)
C14 H14A 0.9900
C14 H14B 0.9900
C15 C16 1.526(7)
C15 H15A 0.9900
C15 H15B 0.9900
C16 C19 1.524(7)
C16 C17 1.527(7)
C16 H16 1.0000
C17 C18 1.529(7)
C17 H17A 0.9900
C17 H17B 0.9900
C18 H18A 0.9900
C18 H18B 0.9900
C19 C20 1.514(8)
C19 H19A 0.9900
C19 H19B 0.9900
C20 C21 1.516(8)
C20 H20A 0.9900
C20 H20B 0.9900
C21 H21A 0.9800
C21 H21B 0.9800
C21 H21C 0.9800

loop_
_geom_torsion_atom_site_label_1
_geom_torsion_atom_site_label_2
_geom_torsion_atom_site_label_3
_geom_torsion_atom_site_label_4
_geom_torsion
F1 C1 C2 F2 -56.2(5)
C6 C1 C2 F2 -178.9(4)
F1 C1 C2 C3 66.1(5)
C6 C1 C2 C3 -56.6(6)
F2 C2 C3 C4 180.0(4)
C1 C2 C3 C4 57.9(6)
C2 C3 C4 C5 -56.3(6)
C3 C4 C5 F3 -67.7(6)
C3 C4 C5 C6 53.3(6)
F1 C1 C6 C5 -68.3(5)
C2 C1 C6 C5 51.7(5)
F1 C1 C6 C7 62.1(5)
C2 C1 C6 C7 -177.9(4)
F3 C5 C6 C1 69.5(5)
C4 C5 C6 C1 -50.5(6)
F3 C5 C6 C7 -61.8(5)
C4 C5 C6 C7 178.2(4)
C1 C6 C7 C8 -58.2(6)
C5 C6 C7 C8 71.8(6)
C1 C6 C7 C12 124.5(5)
C5 C6 C7 C12 -105.6(5)
C12 C7 C8 C9 0.4(7)
C6 C7 C8 C9 -177.0(4)
C7 C8 C9 C10 0.5(7)
C8 C9 C10 C11 -1.2(7)
C8 C9 C10 C13 179.8(5)
C9 C10 C11 C12 0.9(7)
C13 C10 C11 C12 179.9(5)
C10 C11 C12 C7 -0.1(7)
C8 C7 C12 C11 -0.6(7)
C6 C7 C12 C11 176.9(4)
C9 C10 C13 C18 107.4(5)
C11 C10 C13 C18 -71.5(6)
C9 C10 C13 C14 -128.8(5)
C11 C10 C13 C14 52.2(6)
C10 C13 C14 C15 179.7(4)
C18 C13 C14 C15 -55.2(5)
C13 C14 C15 C16 56.2(6)
C14 C15 C16 C19 -177.8(5)
C14 C15 C16 C17 -53.6(6)
C19 C16 C17 C18 179.2(5)
C15 C16 C17 C18 53.7(6)
C16 C17 C18 C13 -56.0(6)
C10 C13 C18 C17 -179.2(4)
C14 C13 C18 C17 54.8(6)
C15 C16 C19 C20 -64.3(6)
C17 C16 C19 C20 172.4(5)
C16 C19 C20 C21 178.2(5)
